data_1549742
loop_
_publ_author_name
'Hilgar, J. D.'
'Bernbeck, M. G.'
'Flores, B. S.'
'Rinehart, J. D.'

_publ_section_title
;
 Metal-ligand pair anisotropy in a series of mononuclear Er-COT complexes.
;
_journal_issue 36
_journal_name_full 'Chemical science'
_journal_page_first 7204
_journal_page_last 7209
_journal_paper_doi 10.1039/c8sc01361f
_journal_volume 9
_journal_year 2018
_chemical_formula_moiety 'C16 H24 Er I O2'
_chemical_formula_sum 'C16 H24 Er I O2'
_chemical_formula_weight 542.51
_chemical_name_systematic '(\h8-cyclooctatetraenyl)-bis(tetrahydrofuran)-erbium-iodide '
_chemical_properties_physical Air-sensitive,Moisture-sensitive
_space_group_crystal_system monoclinic
_space_group_IT_number 14
_space_group_name_Hall '-P 2yn'
_space_group_name_H-M_alt 'P 1 21/n 1'
_symmetry_space_group_name_Hall '-P 2yn'
_symmetry_space_group_name_H-M 'P 1 21/n 1'
_atom_sites_solution_hydrogens geom
_atom_sites_solution_primary dual
_audit_creation_date 2018-03-18
_audit_creation_method
;
Olex2 1.2
(compiled 2017.08.10 svn.r3458 for OlexSys, GUI svn.r5381)
;
_audit_update_record
;
2018-03-21 deposited with the CCDC.
2018-07-31 downloaded from the CCDC.
;
_cell_angle_alpha 90
_cell_angle_beta 97.496(4)
_cell_angle_gamma 90
_cell_formula_units_Z 4
_cell_length_a 8.4793(7)
_cell_length_b 9.3962(7)
_cell_length_c 22.2154(17)
_cell_measurement_reflns_used 5509
_cell_measurement_temperature 230
_cell_measurement_theta_max 25.19
_cell_measurement_theta_min 2.36
_cell_volume 1754.8(2)
_computing_cell_refinement 'SAINT V8.38A (?, 2016)'
_computing_data_collection 'APEX2 v2013.6-2 (Bruker, 2013)'
_computing_data_reduction 'SAINT V8.38A (?, 2016)'
_computing_molecular_graphics 'Olex2 (Dolomanov et al., 2009)'
_computing_publication_material 'Olex2 (Dolomanov et al., 2009)'
_computing_structure_refinement 'ShelXL (Sheldrick, 2015)'
_computing_structure_solution 'ShelXT (Sheldrick, 2015)'
_diffrn_ambient_temperature 230
_diffrn_detector_area_resol_mean 8.0
_diffrn_detector_type 'CCD Area Detector'
_diffrn_measured_fraction_theta_full 0.999
_diffrn_measured_fraction_theta_max 0.998
_diffrn_measurement_device 'Kappa Four-Circle Diffractometer'
_diffrn_measurement_device_type 'Bruker APEX-II CCD'
_diffrn_measurement_method '\f and \w scans'
_diffrn_radiation_type MoK\a
_diffrn_radiation_wavelength 0.71073
_diffrn_reflns_av_R_equivalents 0.0274
_diffrn_reflns_av_unetI/netI 0.0261
_diffrn_reflns_Laue_measured_fraction_full 0.999
_diffrn_reflns_Laue_measured_fraction_max 0.998
_diffrn_reflns_limit_h_max 10
_diffrn_reflns_limit_h_min -7
_diffrn_reflns_limit_k_max 11
_diffrn_reflns_limit_k_min -11
_diffrn_reflns_limit_l_max 26
_diffrn_reflns_limit_l_min -26
_diffrn_reflns_number 13238
_diffrn_reflns_point_group_measured_fraction_full 0.999
_diffrn_reflns_point_group_measured_fraction_max 0.998
_diffrn_reflns_theta_full 25.242
_diffrn_reflns_theta_max 25.324
_diffrn_reflns_theta_min 1.849
_diffrn_standards_number 0
_exptl_absorpt_coefficient_mu 6.541
_exptl_absorpt_correction_T_max 0.7452
_exptl_absorpt_correction_T_min 0.6444
_exptl_absorpt_correction_type multi-scan
_exptl_absorpt_process_details
'SADABS-2016/2 (Bruker,2016/2) was used for absorption correction. wR2(int) was 0.0676 before and 0.0368 after correction. The Ratio of minimum to maximum transmission is 0.8647. The \l/2 correction factor is Not present.'
_exptl_crystal_colour 'clear pink'
_exptl_crystal_colour_lustre clear
_exptl_crystal_colour_primary pink
_exptl_crystal_density_diffrn 2.053
_exptl_crystal_description plank
_exptl_crystal_F_000 1028
_exptl_crystal_preparation 'Magnetic properties'
_exptl_crystal_recrystallization_method 'Re-crystallisation from solvent: THF'
_exptl_crystal_size_max 0.169
_exptl_crystal_size_mid 0.152
_exptl_crystal_size_min 0.083
_refine_diff_density_max 0.696
_refine_diff_density_min -0.901
_refine_diff_density_rms 0.125
_refine_ls_extinction_method none
_refine_ls_goodness_of_fit_ref 1.171
_refine_ls_hydrogen_treatment constr
_refine_ls_matrix_type full
_refine_ls_number_parameters 193
_refine_ls_number_reflns 3202
_refine_ls_number_restraints 29
_refine_ls_restrained_S_all 1.211
_refine_ls_R_factor_all 0.0387
_refine_ls_R_factor_gt 0.0300
_refine_ls_shift/su_max 0.002
_refine_ls_shift/su_mean 0.000
_refine_ls_structure_factor_coef Fsqd
_refine_ls_weighting_details 'w=1/[\s^2^(Fo^2^)+(0.0193P)^2^+5.2947P] where P=(Fo^2^+2Fc^2^)/3'
_refine_ls_weighting_scheme calc
_refine_ls_wR_factor_gt 0.0611
_refine_ls_wR_factor_ref 0.0653
_reflns_Friedel_coverage 0.000
_reflns_number_gt 2767
_reflns_number_total 3202
_reflns_threshold_expression 'I > 2\s(I)'
_cod_data_source_file c8sc01361f2.cif
_cod_data_source_block jr_133_230_0m
_cod_depositor_comments 'Adding full bibliography for 1549741--1549744.cif.'
_cod_database_code 1549742
_shelx_shelxl_version_number 2018/3
_shelx_space_group_comment
;
The symmetry employed for this shelxl refinement is uniquely defined
by the following loop, which should always be used as a source of
symmetry information in preference to the above space-group names.
They are only intended as comments.
;
_shelx_estimated_absorpt_t_max 0.613
_shelx_estimated_absorpt_t_min 0.404
_olex2_refinement_description
;
1. Fixed Uiso
 At 1.2 times of:
  All C(H) groups, All C(H,H) groups, All C(H,H,H,H) groups
2. Restrained distances
 Er1-I1 \\sim Er1-I2
 with sigma of 0.01
 C15-C16 \\sim C14-C16 \\sim C16-C17 \\sim C17-C18 \\sim C12-C11 \\sim C13-C11
\\sim C11-C10 \\sim C10-C9
 with sigma of 0.01
3. Uiso/Uaniso restraints and constraints
Uanis(C14) = Uanis(C15)
Uanis(I1) = Uanis(I2)
Uanis(C12) = Uanis(C13)
4. Others
 Sof(H16C)=Sof(H16D)=Sof(C15)=Sof(H15A)=Sof(H15B)=1-FVAR(1)
 Sof(H16A)=Sof(H16B)=Sof(C14)=Sof(H14A)=Sof(H14B)=FVAR(1)
 Sof(I1)=1-FVAR(2)
 Sof(I2)=FVAR(2)
 Sof(H11C)=Sof(H11D)=Sof(C13)=Sof(H13A)=Sof(H13B)=1-FVAR(3)
 Sof(H11A)=Sof(H11B)=Sof(C12)=Sof(H12A)=Sof(H12B)=FVAR(3)
5.a Secondary CH2 refined with riding coordinates:
 C18(H18A,H18B), C9(H9A,H9B), C17(H17A,H17B), C10(H10A,H10B), C16(H16C,H16D),
 C16(H16A,H16B), C11(H11C,H11D), C11(H11A,H11B), C15(H15A,H15B), C14(H14A,H14B),
  C13(H13A,H13B), C12(H12A,H12B)
5.b Aromatic/amide H refined with riding coordinates:
 C4(H4), C7(H7), C6(H6), C8(H8), C3(H3), C1(H1), C2(H2), C5(H5)
;
_olex2_submission_special_instructions 'No special instructions were received'

loop_
_space_group_symop_operation_xyz
'x, y, z'
'-x+1/2, y+1/2, -z+1/2'
'-x, -y, -z'
'x-1/2, -y-1/2, z-1/2'

loop_
_atom_site_label
_atom_site_type_symbol
_atom_site_fract_x
_atom_site_fract_y
_atom_site_fract_z
_atom_site_U_iso_or_equiv
_atom_site_adp_type
_atom_site_occupancy
_atom_site_site_symmetry_order
_atom_site_calc_flag
_atom_site_refinement_flags_posn
_atom_site_refinement_flags_occupancy
_atom_site_disorder_assembly
_atom_site_disorder_group
Er1 Er 0.38846(3) 0.31429(3) 0.36789(2) 0.03626(10) Uani 1 1 d D . . .
I1 I 0.4788(3) 0.6301(3) 0.37741(16) 0.0411(5) Uani 0.801(14) 1 d D P A 2
O1 O 0.5156(5) 0.3075(6) 0.2788(2) 0.0598(13) Uani 1 1 d . . . .
O2 O 0.6522(5) 0.2610(5) 0.4085(2) 0.0555(12) Uani 1 1 d . . . .
C18 C 0.7413(7) 0.3263(7) 0.4616(3) 0.0479(16) Uani 1 1 d D . . .
H18A H 0.669216 0.366903 0.488136 0.058 Uiso 1 1 calc R . . .
H18B H 0.810537 0.401963 0.449703 0.058 Uiso 1 1 calc R . . .
C4 C 0.2005(9) 0.1309(9) 0.3143(4) 0.064(2) Uani 1 1 d . . . .
H4 H 0.191737 0.081428 0.277233 0.077 Uiso 1 1 calc R . . .
C9 C 0.4575(8) 0.2466(9) 0.2216(3) 0.0605(19) Uani 1 1 d D . . .
H9A H 0.350972 0.283312 0.207377 0.073 Uiso 1 1 calc R . . .
H9B H 0.450975 0.142909 0.225193 0.073 Uiso 1 1 calc R . . .
C17 C 0.8368(9) 0.2093(7) 0.4927(3) 0.061(2) Uani 1 1 d D . . .
H17A H 0.779990 0.164857 0.523532 0.073 Uiso 1 1 calc R . . .
H17B H 0.939299 0.245029 0.512472 0.073 Uiso 1 1 calc R . . .
C7 C 0.3161(11) 0.1884(11) 0.4615(4) 0.074(2) Uani 1 1 d . . . .
H7 H 0.370448 0.169346 0.500346 0.089 Uiso 1 1 calc R . . .
C6 C 0.3351(10) 0.0831(9) 0.4217(4) 0.074(3) Uani 1 1 d . . . .
H6 H 0.395188 0.007830 0.440768 0.089 Uiso 1 1 calc R . . .
C8 C 0.2385(10) 0.3143(10) 0.4595(4) 0.067(2) Uani 1 1 d . . . .
H8 H 0.250848 0.359902 0.497444 0.081 Uiso 1 1 calc R . . .
C3 C 0.1190(8) 0.2626(11) 0.3089(4) 0.069(3) Uani 1 1 d . . . .
H3 H 0.070945 0.282100 0.269176 0.083 Uiso 1 1 calc R . . .
C1 C 0.1456(9) 0.3931(8) 0.4158(5) 0.067(2) Uani 1 1 d . . . .
H1 H 0.107550 0.477732 0.431257 0.080 Uiso 1 1 calc R . . .
C2 C 0.0945(7) 0.3744(9) 0.3523(5) 0.076(3) Uani 1 1 d . . . .
H2 H 0.031834 0.450085 0.334895 0.092 Uiso 1 1 calc R . . .
C5 C 0.2918(9) 0.0551(9) 0.3616(4) 0.071(2) Uani 1 1 d . . . .
H5 H 0.330407 -0.032309 0.349138 0.085 Uiso 1 1 calc R . . .
C10 C 0.5696(8) 0.2854(9) 0.1780(3) 0.070(2) Uani 1 1 d D . . .
H10A H 0.601170 0.200728 0.156756 0.084 Uiso 1 1 calc R . . .
H10B H 0.520321 0.353692 0.147915 0.084 Uiso 1 1 calc R . . .
C16 C 0.8606(8) 0.1059(8) 0.4443(3) 0.065(2) Uani 1 1 d D . . .
H16C H 0.971338 0.107550 0.436129 0.078 Uiso 0.607(19) 1 calc R P B 2
H16D H 0.835015 0.009313 0.456644 0.078 Uiso 0.607(19) 1 calc R P B 2
H16A H 0.943061 0.138669 0.420524 0.078 Uiso 0.393(19) 1 calc R P B 1
H16B H 0.890452 0.012127 0.461493 0.078 Uiso 0.393(19) 1 calc R P B 1
C11 C 0.7079(10) 0.3492(11) 0.2151(3) 0.096(3) Uani 1 1 d D . . .
H11C H 0.789188 0.276791 0.226949 0.115 Uiso 0.376(13) 1 calc R P C 2
H11D H 0.754542 0.424037 0.192292 0.115 Uiso 0.376(13) 1 calc R P C 2
H11A H 0.712646 0.451588 0.207114 0.115 Uiso 0.624(13) 1 calc R P C 1
H11B H 0.806455 0.305204 0.205622 0.115 Uiso 0.624(13) 1 calc R P C 1
C15 C 0.7529(16) 0.1490(16) 0.3898(5) 0.054(3) Uani 0.607(19) 1 d D P B 2
H15A H 0.814273 0.183950 0.358343 0.064 Uiso 0.607(19) 1 calc R P B 2
H15B H 0.688241 0.068001 0.373370 0.064 Uiso 0.607(19) 1 calc R P B 2
C14 C 0.7045(17) 0.101(3) 0.4069(11) 0.054(3) Uani 0.393(19) 1 d D P B 1
H14A H 0.630533 0.038325 0.424810 0.064 Uiso 0.393(19) 1 calc R P B 1
H14B H 0.713385 0.069230 0.365464 0.064 Uiso 0.393(19) 1 calc R P B 1
I2 I 0.5020(9) 0.6084(7) 0.3651(4) 0.0411(5) Uani 0.199(14) 1 d D P A 1
C13 C 0.688(2) 0.324(3) 0.2790(5) 0.051(3) Uani 0.376(13) 1 d D P C 1
H13A H 0.744334 0.237272 0.294259 0.061 Uiso 0.376(13) 1 calc R P C 1
H13B H 0.728416 0.404344 0.304500 0.061 Uiso 0.376(13) 1 calc R P C 1
C12 C 0.6500(13) 0.4086(14) 0.2684(5) 0.051(3) Uani 0.624(13) 1 d D P C 2
H12A H 0.610524 0.505770 0.260794 0.061 Uiso 0.624(13) 1 calc R P C 2
H12B H 0.733606 0.409109 0.303333 0.061 Uiso 0.624(13) 1 calc R P C 2

loop_
_atom_site_aniso_label
_atom_site_aniso_U_11
_atom_site_aniso_U_22
_atom_site_aniso_U_33
_atom_site_aniso_U_23
_atom_site_aniso_U_13
_atom_site_aniso_U_12
Er1 0.02740(14) 0.04277(17) 0.03763(16) -0.00006(13) 0.00055(11) -0.00570(12)
I1 0.0420(5) 0.0383(5) 0.0429(8) 0.0017(5) 0.0055(5) -0.0047(4)
O1 0.040(2) 0.097(4) 0.045(3) -0.025(3) 0.012(2) -0.023(2)
O2 0.038(2) 0.066(3) 0.059(3) -0.018(3) -0.008(2) 0.012(2)
C18 0.039(3) 0.057(4) 0.045(4) -0.008(3) -0.003(3) 0.001(3)
C4 0.054(4) 0.076(5) 0.063(5) -0.028(4) 0.013(4) -0.034(4)
C9 0.064(5) 0.067(5) 0.050(4) -0.015(4) 0.005(4) -0.009(4)
C17 0.058(4) 0.069(5) 0.053(4) 0.014(4) -0.001(4) 0.002(4)
C7 0.078(6) 0.087(7) 0.056(5) 0.016(5) 0.002(4) -0.028(5)
C6 0.073(6) 0.054(5) 0.089(7) 0.031(5) -0.012(5) -0.006(4)
C8 0.061(5) 0.085(6) 0.059(5) -0.016(5) 0.024(4) -0.026(5)
C3 0.034(4) 0.108(7) 0.061(5) 0.031(5) -0.011(4) -0.030(4)
C1 0.046(4) 0.052(5) 0.108(7) -0.019(5) 0.036(5) -0.011(4)
C2 0.021(3) 0.063(5) 0.146(9) 0.052(6) 0.015(4) 0.006(3)
C5 0.054(5) 0.061(5) 0.100(7) 0.001(5) 0.014(5) -0.009(4)
C10 0.076(5) 0.089(6) 0.047(4) -0.005(4) 0.017(4) -0.002(5)
C16 0.057(5) 0.052(5) 0.086(6) 0.017(4) 0.007(4) 0.007(4)
C11 0.087(7) 0.131(9) 0.075(6) -0.007(6) 0.035(5) -0.052(6)
C15 0.031(6) 0.056(9) 0.077(9) -0.024(6) 0.016(5) -0.006(5)
C14 0.031(6) 0.056(9) 0.077(9) -0.024(6) 0.016(5) -0.006(5)
I2 0.0420(5) 0.0383(5) 0.0429(8) 0.0017(5) 0.0055(5) -0.0047(4)
C13 0.031(5) 0.051(7) 0.072(7) -0.001(6) 0.010(5) -0.005(5)
C12 0.031(5) 0.051(7) 0.072(7) -0.001(6) 0.010(5) -0.005(5)

loop_
_atom_type_symbol
_atom_type_description
_atom_type_scat_dispersion_real
_atom_type_scat_dispersion_imag
_atom_type_scat_source
C C 0.0033 0.0016 'International Tables Vol C Tables 4.2.6.8 and 6.1.1.4'
H H 0.0000 0.0000 'International Tables Vol C Tables 4.2.6.8 and 6.1.1.4'
Er Er -0.2586 4.9576 'International Tables Vol C Tables 4.2.6.8 and 6.1.1.4'
I I -0.4742 1.8119 'International Tables Vol C Tables 4.2.6.8 and 6.1.1.4'
O O 0.0106 0.0060 'International Tables Vol C Tables 4.2.6.8 and 6.1.1.4'

loop_
_geom_angle_atom_site_label_1
_geom_angle_atom_site_label_2
_geom_angle_atom_site_label_3
_geom_angle
O1 Er1 I1 86.95(15)
O1 Er1 C4 85.2(2)
O1 Er1 C7 148.8(3)
O1 Er1 C6 119.7(3)
O1 Er1 C8 176.6(2)
O1 Er1 C3 92.3(2)
O1 Er1 C1 146.7(3)
O1 Er1 C2 115.9(3)
O1 Er1 C5 96.1(2)
O1 Er1 I2 79.7(2)
O2 Er1 I1 87.87(13)
O2 Er1 O1 78.57(16)
O2 Er1 C4 122.9(2)
O2 Er1 C7 84.6(2)
O2 Er1 C6 81.8(2)
O2 Er1 C8 104.1(2)
O2 Er1 C3 155.1(3)
O2 Er1 C1 132.9(3)
O2 Er1 C2 165.4(3)
O2 Er1 C5 95.7(2)
O2 Er1 I2 84.86(19)
C4 Er1 I1 145.7(2)
C4 Er1 C7 82.2(3)
C4 Er1 C6 60.1(3)
C4 Er1 C1 84.3(3)
C4 Er1 C5 32.2(3)
C4 Er1 I2 145.0(3)
C7 Er1 I1 118.7(2)
C7 Er1 C6 30.8(3)
C7 Er1 C1 59.9(3)
C7 Er1 C5 59.5(3)
C7 Er1 I2 124.9(3)
C6 Er1 I1 148.3(2)
C6 Er1 C1 81.3(3)
C6 Er1 C5 30.9(3)
C6 Er1 I2 153.3(3)
C8 Er1 I1 95.3(2)
C8 Er1 C4 91.5(2)
C8 Er1 C7 30.9(3)
C8 Er1 C6 59.0(3)
C8 Er1 C1 31.5(3)
C8 Er1 C5 81.6(3)
C8 Er1 I2 102.6(3)
C3 Er1 I1 115.0(2)
C3 Er1 C4 32.4(3)
C3 Er1 C7 92.1(3)
C3 Er1 C6 82.9(3)
C3 Er1 C8 84.4(3)
C3 Er1 C1 63.1(3)
C3 Er1 C2 33.5(3)
C3 Er1 C5 61.9(3)
C3 Er1 I2 116.6(3)
C1 Er1 I1 84.17(19)
C1 Er1 C5 91.6(3)
C1 Er1 I2 91.2(3)
C2 Er1 I1 91.5(2)
C2 Er1 C4 62.7(3)
C2 Er1 C7 83.0(3)
C2 Er1 C6 91.3(3)
C2 Er1 C8 61.5(3)
C2 Er1 C1 32.7(3)
C2 Er1 C5 84.4(3)
C2 Er1 I2 96.1(2)
C5 Er1 I1 175.7(2)
C5 Er1 I2 175.6(3)
C9 O1 Er1 127.8(4)
C9 O1 C13 105.9(7)
C9 O1 C12 107.1(6)
C13 O1 Er1 123.6(5)
C12 O1 Er1 122.6(4)
C18 O2 Er1 126.1(3)
C18 O2 C14 107.7(6)
C15 O2 Er1 127.6(5)
C15 O2 C18 106.1(5)
C14 O2 Er1 116.9(5)
O2 C18 C17 105.1(5)
C3 C4 Er1 73.5(4)
C5 C4 Er1 75.1(4)
C5 C4 C3 135.8(8)
O1 C9 C10 107.9(5)
C18 C17 C16 105.4(5)
C6 C7 Er1 75.0(5)
C6 C7 C8 135.8(8)
C8 C7 Er1 74.5(5)
C7 C6 Er1 74.1(5)
C7 C6 C5 138.0(8)
C5 C6 Er1 75.4(5)
C7 C8 Er1 74.6(5)
C7 C8 C1 136.3(8)
C1 C8 Er1 74.7(4)
C4 C3 Er1 74.1(4)
C4 C3 C2 133.1(7)
C2 C3 Er1 73.5(4)
C8 C1 Er1 73.7(4)
C8 C1 C2 134.2(8)
C2 C1 Er1 73.1(4)
C3 C2 Er1 73.0(4)
C1 C2 Er1 74.1(4)
C1 C2 C3 133.5(7)
C4 C5 Er1 72.7(4)
C6 C5 Er1 73.8(5)
C6 C5 C4 133.1(8)
C11 C10 C9 105.4(6)
C15 C16 C17 106.7(7)
C14 C16 C17 103.5(11)
C10 C11 C13 106.9(9)
C12 C11 C10 106.5(7)
O2 C15 C16 106.7(8)
C16 C14 O2 101.1(12)
O1 C13 C11 104.6(10)
C11 C12 O1 102.9(7)

loop_
_geom_bond_atom_site_label_1
_geom_bond_atom_site_label_2
_geom_bond_distance
Er1 I1 3.065(2)
Er1 O1 2.375(4)
Er1 O2 2.354(4)
Er1 C4 2.536(7)
Er1 C7 2.537(8)
Er1 C6 2.548(7)
Er1 C8 2.536(8)
Er1 C3 2.528(6)
Er1 C1 2.548(7)
Er1 C2 2.535(6)
Er1 C5 2.567(8)
Er1 I2 2.929(5)
O1 C9 1.422(7)
O1 C13 1.469(18)
O1 C12 1.524(12)
O2 C18 1.451(7)
O2 C15 1.451(14)
O2 C14 1.57(2)
C18 C17 1.482(6)
C4 C3 1.415(12)
C4 C5 1.414(12)
C9 C10 1.488(7)
C17 C16 1.483(7)
C7 C6 1.352(12)
C7 C8 1.352(12)
C6 C5 1.361(12)
C8 C1 1.382(12)
C3 C2 1.459(13)
C1 C2 1.432(13)
C10 C11 1.471(7)
C16 C15 1.476(7)
C16 C14 1.468(8)
C11 C13 1.472(8)
C11 C12 1.451(7)
